data_4122493
loop_
_publ_author_name
'Tian, Yi'
'Uchida, Kazuyuki'
'Kurata, Hiroyuki'
'Hirao, Yasukazu'
'Nishiuchi, Tomohiko'
'Kubo, Takashi'

_publ_section_title
;
 Design and synthesis of new stable fluorenyl-based radicals.
;
_journal_issue 36
_journal_name_full 'Journal of the American Chemical Society'
_journal_page_first 12784
_journal_page_last 12793
_journal_paper_doi 10.1021/ja507005c
_journal_volume 136
_journal_year 2014
_chemical_formula_sum 'C35 H20'
_chemical_formula_weight 440.51
_chemical_name_systematic
;
 ?
;
_space_group_IT_number 15
_symmetry_cell_setting monoclinic
_symmetry_space_group_name_Hall '-C 2yc'
_symmetry_space_group_name_H-M 'C 1 2/c 1'
_atom_sites_solution_hydrogens geom
_atom_sites_solution_primary direct
_atom_sites_solution_secondary difmap
_audit_creation_method SHELXL-97
_cell_angle_alpha 90.00
_cell_angle_beta 118.001(3)
_cell_angle_gamma 90.00
_cell_formula_units_Z 4
_cell_length_a 14.719(2)
_cell_length_b 13.335(2)
_cell_length_c 13.137(2)
_cell_measurement_reflns_used 4440
_cell_measurement_temperature 200
_cell_measurement_theta_max 54.89
_cell_measurement_theta_min 6.11
_cell_volume 2276.7(6)
_computing_molecular_graphics 'Yadokari-XG 2009 (Wakita Nemoto et al., 2009)'
_computing_publication_material 'Yadokari-XG 2009 (Wakita,Nemoto et al., 2009)'
_computing_structure_refinement 'SHELXL-97 (Sheldrick, 1997)'
_diffrn_ambient_temperature 200
_diffrn_measured_fraction_theta_full 0.998
_diffrn_measured_fraction_theta_max 0.998
_diffrn_measurement_device_type 'Rigaku RAXIS-RAPID Imaging Plate'
_diffrn_measurement_method \w
_diffrn_radiation_type MoK\a
_diffrn_radiation_wavelength 0.71075
_diffrn_reflns_av_R_equivalents 0.0646
_diffrn_reflns_av_sigmaI/netI 0.0490
_diffrn_reflns_limit_h_max 19
_diffrn_reflns_limit_h_min -15
_diffrn_reflns_limit_k_max 17
_diffrn_reflns_limit_k_min -17
_diffrn_reflns_limit_l_max 16
_diffrn_reflns_limit_l_min -17
_diffrn_reflns_number 10861
_diffrn_reflns_theta_full 27.45
_diffrn_reflns_theta_max 27.45
_diffrn_reflns_theta_min 3.06
_exptl_absorpt_coefficient_mu 0.073
_exptl_absorpt_correction_T_max 0.9927
_exptl_absorpt_correction_T_min 0.9927
_exptl_absorpt_correction_type none
_exptl_crystal_colour violet
_exptl_crystal_density_diffrn 1.285
_exptl_crystal_density_method 'not measured'
_exptl_crystal_description prism
_exptl_crystal_F_000 920
_exptl_crystal_size_max 0.1
_exptl_crystal_size_mid 0.1
_exptl_crystal_size_min 0.1
_refine_diff_density_max 0.213
_refine_diff_density_min -0.162
_refine_diff_density_rms 0.042
_refine_ls_extinction_method none
_refine_ls_goodness_of_fit_ref 1.046
_refine_ls_hydrogen_treatment noref
_refine_ls_matrix_type full
_refine_ls_number_parameters 160
_refine_ls_number_reflns 2603
_refine_ls_number_restraints 0
_refine_ls_restrained_S_all 1.046
_refine_ls_R_factor_all 0.0752
_refine_ls_R_factor_gt 0.0485
_refine_ls_shift/su_max 0.000
_refine_ls_shift/su_mean 0.000
_refine_ls_structure_factor_coef Fsqd
_refine_ls_weighting_details 'calc w=1/[\s^2^(Fo^2^)+(0.0556P)^2^+0.6305P] where P=(Fo^2^+2Fc^2^)/3'
_refine_ls_weighting_scheme calc
_refine_ls_wR_factor_gt 0.1112
_refine_ls_wR_factor_ref 0.1268
_reflns_number_gt 1827
_reflns_number_total 2603
_reflns_threshold_expression >2sigma(I)
_cod_data_source_file 1012336.cif
_cod_data_source_block xty6411
_cod_depositor_comments 'Adding full bibliography for 4122492--4122495.cif.'
_cod_original_cell_volume 2276.6(6)
_cod_original_sg_symbol_H-M 'C 2/c'
_cod_database_code 4122493

loop_
_symmetry_equiv_pos_as_xyz
'x, y, z'
'-x, y, -z+1/2'
'x+1/2, y+1/2, z'
'-x+1/2, y+1/2, -z+1/2'
'-x, -y, -z'
'x, -y, z-1/2'
'-x+1/2, -y+1/2, -z'
'x+1/2, -y+1/2, z-1/2'

loop_
_atom_site_label
_atom_site_type_symbol
_atom_site_fract_x
_atom_site_fract_y
_atom_site_fract_z
_atom_site_U_iso_or_equiv
_atom_site_adp_type
_atom_site_occupancy
_atom_site_symmetry_multiplicity
_atom_site_calc_flag
_atom_site_refinement_flags
C1 C 0.5000 0.26178(16) 0.2500 0.0286(5) Uani 1 2 d S
C2 C 0.45833(11) 0.32576(11) 0.30566(12) 0.0285(3) Uani 1 1 d .
C3 C 0.40696(12) 0.30059(12) 0.36982(13) 0.0343(4) Uani 1 1 d .
H1 H 0.4016 0.2325 0.3874 0.041 Uiso 1 1 calc R
C4 C 0.36504(12) 0.37469(13) 0.40649(13) 0.0370(4) Uani 1 1 d .
H2 H 0.3356 0.3582 0.4551 0.044 Uiso 1 1 calc R
C5 C 0.36485(12) 0.47628(12) 0.37286(13) 0.0337(4) Uani 1 1 d .
C6 C 0.31004(13) 0.55020(13) 0.39908(14) 0.0391(4) Uani 1 1 d .
H3 H 0.2809 0.5338 0.4479 0.047 Uiso 1 1 calc R
C7 C 0.29851(12) 0.64496(13) 0.35504(15) 0.0407(4) Uani 1 1 d .
H4 H 0.2619 0.6939 0.3739 0.049 Uiso 1 1 calc R
C8 C 0.34052(12) 0.67032(12) 0.28199(14) 0.0391(4) Uani 1 1 d .
H5 H 0.3305 0.7358 0.2500 0.047 Uiso 1 1 calc R
C9 C 0.39570(11) 0.60154(11) 0.25659(14) 0.0341(4) Uani 1 1 d .
H6 H 0.4227 0.6197 0.2062 0.041 Uiso 1 1 calc R
C10 C 0.41347(11) 0.50297(11) 0.30437(12) 0.0301(4) Uani 1 1 d .
C11 C 0.46895(11) 0.42697(11) 0.28064(12) 0.0286(3) Uani 1 1 d .
C12 C 0.5000 0.15138(15) 0.2500 0.0285(5) Uani 1 2 d S
C13 C 0.44952(11) 0.09750(11) 0.14429(12) 0.0290(4) Uani 1 1 d .
C14 C 0.39236(12) 0.14643(12) 0.03573(12) 0.0338(4) Uani 1 1 d .
H7 H 0.3869 0.2175 0.0331 0.041 Uiso 1 1 calc R
C15 C 0.34542(13) 0.09268(13) -0.06426(13) 0.0388(4) Uani 1 1 d .
H8 H 0.3082 0.1269 -0.1355 0.047 Uiso 1 1 calc R
C16 C 0.35131(12) -0.01327(13) -0.06338(14) 0.0394(4) Uani 1 1 d .
H9 H 0.3202 -0.0497 -0.1337 0.047 Uiso 1 1 calc R
C17 C 0.40153(12) -0.06246(12) 0.03831(13) 0.0374(4) Uani 1 1 d .
H10 H 0.4038 -0.1337 0.0383 0.045 Uiso 1 1 calc R
C18 C 0.45115(11) -0.01005(12) 0.14544(13) 0.0314(4) Uani 1 1 d .
C19 C 0.5000 -0.06066(16) 0.2500 0.0343(5) Uani 1 2 d S
H11 H 0.5000 -0.1319 0.2500 0.041 Uiso 1 2 calc SR

loop_
_atom_site_aniso_label
_atom_site_aniso_U_11
_atom_site_aniso_U_22
_atom_site_aniso_U_33
_atom_site_aniso_U_23
_atom_site_aniso_U_13
_atom_site_aniso_U_12
C1 0.0299(11) 0.0258(11) 0.0288(10) 0.000 0.0126(9) 0.000
C2 0.0295(8) 0.0265(8) 0.0296(7) -0.0005(6) 0.0138(6) -0.0019(6)
C3 0.0398(9) 0.0301(8) 0.0369(8) 0.0007(7) 0.0211(7) -0.0033(7)
C4 0.0406(9) 0.0377(9) 0.0389(9) -0.0011(7) 0.0237(7) -0.0024(8)
C5 0.0332(8) 0.0333(9) 0.0352(8) -0.0056(7) 0.0167(7) -0.0021(7)
C6 0.0376(9) 0.0421(10) 0.0423(9) -0.0106(8) 0.0226(7) -0.0037(7)
C7 0.0345(9) 0.0366(10) 0.0520(10) -0.0134(8) 0.0211(8) 0.0002(7)
C8 0.0364(9) 0.0275(9) 0.0518(10) -0.0036(7) 0.0195(8) -0.0004(7)
C9 0.0309(8) 0.0293(8) 0.0419(9) -0.0021(7) 0.0170(7) 0.0003(7)
C10 0.0270(7) 0.0287(8) 0.0329(8) -0.0050(6) 0.0127(6) -0.0025(6)
C11 0.0275(7) 0.0270(8) 0.0302(7) -0.0016(6) 0.0126(6) -0.0014(6)
C12 0.0295(11) 0.0271(11) 0.0317(11) 0.000 0.0168(9) 0.000
C13 0.0298(8) 0.0271(8) 0.0318(8) -0.0011(6) 0.0159(6) -0.0013(6)
C14 0.0367(9) 0.0308(8) 0.0334(8) 0.0002(7) 0.0160(7) -0.0018(7)
C15 0.0394(9) 0.0418(10) 0.0316(8) -0.0001(7) 0.0136(7) -0.0034(8)
C16 0.0407(9) 0.0399(10) 0.0370(9) -0.0108(8) 0.0177(7) -0.0076(8)
C17 0.0409(9) 0.0301(9) 0.0423(9) -0.0089(7) 0.0204(8) -0.0056(7)
C18 0.0322(8) 0.0292(8) 0.0366(9) -0.0027(7) 0.0192(7) -0.0016(7)
C19 0.0401(13) 0.0209(11) 0.0451(13) 0.000 0.0228(10) 0.000

loop_
_atom_type_symbol
_atom_type_description
_atom_type_scat_dispersion_real
_atom_type_scat_dispersion_imag
_atom_type_scat_source
C C 0.0033 0.0016 'International Tables Vol C Tables 4.2.6.8 and 6.1.1.4'
H H 0.0000 0.0000 'International Tables Vol C Tables 4.2.6.8 and 6.1.1.4'

loop_
_geom_angle_atom_site_label_1
_geom_angle_atom_site_label_2
_geom_angle_atom_site_label_3
_geom_angle
_geom_angle_site_symmetry_1
_geom_angle_site_symmetry_3
C2 C1 C2 107.06(18) . 2_655
C2 C1 C12 126.47(9) . .
C2 C1 C12 126.47(9) 2_655 .
C3 C2 C11 120.93(14) . .
C3 C2 C1 129.77(14) . .
C11 C2 C1 109.17(13) . .
C4 C3 C2 119.70(15) . .
C4 C3 H1 120.1 . .
C2 C3 H1 120.1 . .
C3 C4 C5 120.90(15) . .
C3 C4 H2 119.5 . .
C5 C4 H2 119.5 . .
C6 C5 C4 120.35(15) . .
C6 C5 C10 119.32(15) . .
C4 C5 C10 120.15(14) . .
C7 C6 C5 120.85(16) . .
C7 C6 H3 119.6 . .
C5 C6 H3 119.6 . .
C6 C7 C8 120.30(15) . .
C6 C7 H4 119.9 . .
C8 C7 H4 119.9 . .
C9 C8 C7 120.52(16) . .
C9 C8 H5 119.7 . .
C7 C8 H5 119.7 . .
C8 C9 C10 121.20(15) . .
C8 C9 H6 119.4 . .
C10 C9 H6 119.4 . .
C11 C10 C9 124.37(14) . .
C11 C10 C5 117.85(14) . .
C9 C10 C5 117.57(14) . .
C2 C11 C10 119.37(14) . .
C2 C11 C11 106.93(9) . 2_655
C10 C11 C11 133.25(9) . 2_655
C13 C12 C13 119.40(19) . 2_655
C13 C12 C1 120.30(9) . .
C13 C12 C1 120.30(9) 2_655 .
C12 C13 C14 122.43(15) . .
C12 C13 C18 119.71(14) . .
C14 C13 C18 117.80(13) . .
C15 C14 C13 121.03(15) . .
C15 C14 H7 119.5 . .
C13 C14 H7 119.5 . .
C14 C15 C16 120.98(15) . .
C14 C15 H8 119.5 . .
C16 C15 H8 119.5 . .
C17 C16 C15 119.65(15) . .
C17 C16 H9 120.2 . .
C15 C16 H9 120.2 . .
C16 C17 C18 121.67(15) . .
C16 C17 H10 119.2 . .
C18 C17 H10 119.2 . .
C19 C18 C17 121.63(15) . .
C19 C18 C13 119.62(14) . .
C17 C18 C13 118.74(14) . .
C18 C19 C18 121.9(2) . 2_655
C18 C19 H11 119.1 . .
C18 C19 H11 119.1 2_655 .

loop_
_geom_bond_atom_site_label_1
_geom_bond_atom_site_label_2
_geom_bond_distance
_geom_bond_site_symmetry_2
C1 C2 1.4352(19) .
C1 C2 1.4352(19) 2_655
C1 C12 1.472(3) .
C2 C3 1.412(2) .
C2 C11 1.415(2) .
C3 C4 1.367(2) .
C3 H1 0.9500 .
C4 C5 1.425(2) .
C4 H2 0.9500 .
C5 C6 1.415(2) .
C5 C10 1.433(2) .
C6 C7 1.367(2) .
C6 H3 0.9500 .
C7 C8 1.405(2) .
C7 H4 0.9500 .
C8 C9 1.366(2) .
C8 H5 0.9500 .
C9 C10 1.427(2) .
C9 H6 0.9500 .
C10 C11 1.425(2) .
C11 C11 1.475(3) 2_655
C12 C13 1.4240(17) .
C12 C13 1.4241(17) 2_655
C13 C14 1.429(2) .
C13 C18 1.434(2) .
C14 C15 1.365(2) .
C14 H7 0.9500 .
C15 C16 1.415(2) .
C15 H8 0.9500 .
C16 C17 1.354(2) .
C16 H9 0.9500 .
C17 C18 1.427(2) .
C17 H10 0.9500 .
C18 C19 1.3899(18) .
C19 C18 1.3899(18) 2_655
C19 H11 0.9500 .

loop_
_geom_torsion_atom_site_label_1
_geom_torsion_atom_site_label_2
_geom_torsion_atom_site_label_3
_geom_torsion_atom_site_label_4
_geom_torsion
_geom_torsion_site_symmetry_1
_geom_torsion_site_symmetry_4
C2 C1 C2 C3 178.55(18) 2_655 .
C12 C1 C2 C3 -1.45(18) . .
C2 C1 C2 C11 2.87(7) 2_655 .
C12 C1 C2 C11 -177.13(7) . .
C11 C2 C3 C4 1.3(2) . .
C1 C2 C3 C4 -173.95(13) . .
C2 C3 C4 C5 5.3(2) . .
C3 C4 C5 C6 172.00(15) . .
C3 C4 C5 C10 -3.1(2) . .
C4 C5 C6 C7 -171.74(15) . .
C10 C5 C6 C7 3.4(2) . .
C5 C6 C7 C8 0.5(2) . .
C6 C7 C8 C9 -1.8(2) . .
C7 C8 C9 C10 -0.9(2) . .
C8 C9 C10 C11 179.10(14) . .
C8 C9 C10 C5 4.6(2) . .
C6 C5 C10 C11 179.34(13) . .
C4 C5 C10 C11 -5.5(2) . .
C6 C5 C10 C9 -5.8(2) . .
C4 C5 C10 C9 169.34(14) . .
C3 C2 C11 C10 -10.0(2) . .
C1 C2 C11 C10 166.13(11) . .
C3 C2 C11 C11 176.66(14) . 2_655
C1 C2 C11 C11 -7.21(18) . 2_655
C9 C10 C11 C2 -162.63(14) . .
C5 C10 C11 C2 11.8(2) . .
C9 C10 C11 C11 8.6(3) . 2_655
C5 C10 C11 C11 -176.94(18) . 2_655
C2 C1 C12 C13 119.77(10) . .
C2 C1 C12 C13 -60.23(10) 2_655 .
C2 C1 C12 C13 -60.23(10) . 2_655
C2 C1 C12 C13 119.77(10) 2_655 2_655
C13 C12 C13 C14 176.29(15) 2_655 .
C1 C12 C13 C14 -3.71(15) . .
C13 C12 C13 C18 -0.73(10) 2_655 .
C1 C12 C13 C18 179.27(10) . .
C12 C13 C14 C15 179.52(13) . .
C18 C13 C14 C15 -3.4(2) . .
C13 C14 C15 C16 0.5(2) . .
C14 C15 C16 C17 2.0(3) . .
C15 C16 C17 C18 -1.4(2) . .
C16 C17 C18 C19 178.01(13) . .
C16 C17 C18 C13 -1.6(2) . .
C12 C13 C18 C19 1.5(2) . .
C14 C13 C18 C19 -175.68(11) . .
C12 C13 C18 C17 -178.95(12) . .
C14 C13 C18 C17 3.9(2) . .
C17 C18 C19 C18 179.70(16) . 2_655
C13 C18 C19 C18 -0.74(10) . 2_655
